data_4317938
loop_
_publ_author_name
'B. Gomez-Lor'
'E. Guti\'errez-Puebla'
'M. Iglesias'
'M. A. Monge'
'C. Ruiz-Valero'
'N. Snejko'

_publ_contact_author
;
         A. Monge
         Instituto de Ciencia de Materiales
         CSIC
         Campus de Cantoblanco
         28049 MADRID
         Spain
;
_publ_contact_author_email amonge@icmm.csic.es
_publ_contact_author_fax '34 1 372-0623'
_publ_contact_author_phone '34 1 334-9025'
_publ_section_title
;
 In2(OH)3(BDC)1.5 (BDC = 1,4-Benzendicarboxylate): An In(III)
 Supramolecular 3D Framework with Catalytic Activity
;
_journal_name_full 'Inorganic Chemistry'
_journal_page_first 2429
_journal_page_last 2432
_journal_paper_doi 10.1021/ic0111482
_journal_volume 41
_journal_year 2002
_chemical_formula_sum 'C12 H9 In2 O9'
_chemical_formula_weight 526.83
_chemical_name_systematic
;
  ?
;
_space_group_IT_number 14
_symmetry_cell_setting monoclinic
_symmetry_space_group_name_Hall '-P 2ybc'
_symmetry_space_group_name_H-M 'P 1 21/c 1'
_atom_sites_solution_hydrogens Fourier
_atom_sites_solution_primary direct
_atom_sites_solution_secondary difmap
_audit_creation_method SHELXL
_cell_angle_alpha 90.00
_cell_angle_beta 97.573(3)
_cell_angle_gamma 90.00
_cell_formula_units_Z 4
_cell_length_a 6.7719(10)
_cell_length_b 10.3293(15)
_cell_length_c 20.152(3)
_cell_measurement_temperature 296(2)
_cell_volume 1397.3(4)
_computing_cell_refinement 'Bruker SMART'
_computing_data_collection 'Bruker SMART'
_computing_data_reduction 'Bruker SAINT'
_computing_molecular_graphics 'Bruker SHELXTL'
_computing_publication_material 'Bruker SHELXTL'
_computing_structure_refinement 'SHELXL-93 (Sheldrick, 1993)'
_computing_structure_solution 'SHELXS-86 (Sheldrick, 1990)'
_diffrn_ambient_temperature 296(2)
_diffrn_measurement_method 'phi and omega scans'
_diffrn_radiation_monochromator graphite
_diffrn_radiation_source 'fine-focus sealed tube'
_diffrn_radiation_type MoK\a
_diffrn_radiation_wavelength 0.71073
_diffrn_reflns_av_R_equivalents 0.0834
_diffrn_reflns_av_sigmaI/netI 0.1177
_diffrn_reflns_limit_h_max 8
_diffrn_reflns_limit_h_min -8
_diffrn_reflns_limit_k_max 12
_diffrn_reflns_limit_k_min -12
_diffrn_reflns_limit_l_max 25
_diffrn_reflns_limit_l_min -23
_diffrn_reflns_number 6876
_diffrn_reflns_theta_max 26.37
_diffrn_reflns_theta_min 3.87
_exptl_absorpt_coefficient_mu 3.348
_exptl_absorpt_correction_T_max 0.472
_exptl_absorpt_correction_T_min 1.437
_exptl_absorpt_correction_type Sadabs
_exptl_crystal_colour colorle
_exptl_crystal_density_diffrn 2.504
_exptl_crystal_description prismas
_exptl_crystal_F_000 1004
_exptl_crystal_size_max 0.08
_exptl_crystal_size_mid 0.08
_exptl_crystal_size_min 0.02
_refine_diff_density_max 0.841
_refine_diff_density_min -1.239
_refine_diff_density_rms 0.220
_refine_ls_extinction_method none
_refine_ls_goodness_of_fit_all 0.911
_refine_ls_goodness_of_fit_obs 1.013
_refine_ls_matrix_type full
_refine_ls_number_parameters 225
_refine_ls_number_reflns 2726
_refine_ls_number_restraints 0
_refine_ls_restrained_S_all 0.911
_refine_ls_restrained_S_obs 1.013
_refine_ls_R_factor_all 0.0991
_refine_ls_R_factor_obs 0.0513
_refine_ls_shift/esd_max -0.061
_refine_ls_shift/esd_mean 0.004
_refine_ls_structure_factor_coef Fsqd
_refine_ls_weighting_details 'w=1/[\s^2^(Fo^2^)+(0.0501P)^2^+0.0000P] where P=(Fo^2^+2Fc^2^)/3'
_refine_ls_weighting_scheme calc
_refine_ls_wR_factor_all 0.1067
_refine_ls_wR_factor_obs 0.0948
_reflns_number_observed 1815
_reflns_number_total 2726
_reflns_observed_criterion >2sigma(I)
_cod_data_source_file ic0111482.cif
_cod_data_source_block In2(OH)3(BCD)1.5
_cod_depositor_comments
;
The following automatic conversions were performed:

'_symmetry_cell_setting' value 'Monoclinic' changed to 'monoclinic'
according to the built-in table from CIF Core dictionary named
'cif_core.dic' version 2.4.1 from 2010-06-29.

Automatic conversion script
Id: cif_fix_values 1646 2011-03-28 12:23:43Z adriana 

The following automatic conversions were performed:

'_refine_ls_weighting_scheme' value 'calc
w=1/[\s^2^(Fo^2^)+(0.0501P)^2^+0.0000P] where P=(Fo^2^+2Fc^2^)/3' was
changed to 'calc'. New tag '_refine_ls_weighting_details' was
created. The value of the new tag was set to
'w=1/[\s^2^(Fo^2^)+(0.0501P)^2^+0.0000P] where P=(Fo^2^+2Fc^2^)/3'.

Automatic conversion script
Id: cif_fix_values 3143 2015-03-26 13:38:13Z robertas 

The following automatic conversions were performed:
data name '_publ_contact_autor' replaced with '_publ_contact_author'
as specified in the replacement file
'/home/antanas/src/cod-tools/trunk/data/replacement-values/replacement_tags.lst'.

Automatic conversion script
Id: cif_correct_tags 4998 2017-03-02 13:24:31Z antanas 
;
_cod_database_code 4317938

loop_
_symmetry_equiv_pos_as_xyz
'x, y, z'
'-x, y+1/2, -z+1/2'
'-x, -y, -z'
'x, -y-1/2, z-1/2'

loop_
_atom_site_aniso_label
_atom_site_aniso_U_11
_atom_site_aniso_U_22
_atom_site_aniso_U_33
_atom_site_aniso_U_23
_atom_site_aniso_U_13
_atom_site_aniso_U_12
In1 0.0166(3) 0.0200(4) 0.0145(3) -0.0004(3) 0.0046(3) -0.0003(3)
In2 0.0149(3) 0.0187(4) 0.0121(3) 0.0009(3) 0.0020(3) 0.0010(3)
O1 0.023(4) 0.016(4) 0.020(4) -0.009(3) 0.011(3) -0.006(3)
O2 0.021(4) 0.042(5) 0.015(4) -0.008(3) 0.001(3) -0.001(3)
O3 0.031(4) 0.075(6) 0.010(4) 0.011(4) 0.004(3) -0.006(4)
O4 0.020(4) 0.054(5) 0.008(3) -0.003(3) -0.003(3) -0.004(4)
O5 0.037(4) 0.019(4) 0.012(3) 0.002(3) 0.009(3) 0.006(3)
O6 0.030(4) 0.027(4) 0.015(4) -0.009(3) 0.014(3) -0.008(3)
O7 0.019(4) 0.019(4) 0.043(5) -0.007(4) 0.018(4) -0.003(3)
O8 0.020(4) 0.031(5) 0.021(4) -0.004(3) 0.003(3) 0.003(4)
O9 0.022(4) 0.017(4) 0.029(4) 0.008(3) 0.007(3) 0.002(3)
C1 0.018(5) 0.010(5) 0.017(5) 0.000(4) -0.004(4) 0.000(4)
C2 0.023(5) 0.020(5) 0.002(4) -0.003(4) -0.003(4) 0.002(4)
C3 0.015(5) 0.041(7) 0.018(6) -0.013(5) -0.002(4) 0.007(5)
C4 0.026(6) 0.037(7) 0.018(5) -0.005(5) 0.007(5) 0.010(5)
C5 0.027(5) 0.014(5) 0.016(5) 0.011(4) 0.003(4) 0.003(4)
C6 0.021(6) 0.030(6) 0.025(6) -0.004(5) -0.007(5) -0.004(5)
C7 0.022(5) 0.036(7) 0.014(5) -0.002(5) 0.007(4) 0.010(5)
C8 0.031(6) 0.022(6) 0.010(5) 0.004(4) 0.003(5) 0.004(5)
C9 0.021(5) 0.017(5) 0.011(5) 0.003(4) 0.005(4) -0.007(4)
C10 0.028(6) 0.027(6) 0.005(5) 0.001(4) 0.008(4) 0.004(5)
C11 0.039(7) 0.023(6) 0.025(6) 0.000(5) 0.012(5) 0.009(5)
C12 0.018(5) 0.037(6) 0.019(6) -0.001(5) 0.010(4) 0.007(5)

loop_
_atom_site_label
_atom_site_type_symbol
_atom_site_fract_x
_atom_site_fract_y
_atom_site_fract_z
_atom_site_U_iso_or_equiv
_atom_site_thermal_displace_type
_atom_site_occupancy
_atom_site_calc_flag
_atom_site_refinement_flags
_atom_site_disorder_group
In1 In 0.14349(10) 0.43048(7) 0.23968(3) 0.0168(2) Uani 1 d . .
In2 In 0.65935(10) 0.26706(7) 0.26636(3) 0.0152(2) Uani 1 d . .
O1 O 0.1773(9) 0.2361(6) 0.2001(3) 0.0190(15) Uani 1 d . .
O2 O 0.4848(10) 0.2043(7) 0.1725(3) 0.026(2) Uani 1 d . .
O3 O 0.1148(10) 0.3796(9) 0.3417(3) 0.039(2) Uani 1 d . .
O4 O 0.8088(10) 0.3265(8) 0.3631(3) 0.028(2) Uani 1 d . .
O5 O 0.5324(10) 0.1240(6) 0.3308(3) 0.022(2) Uani 1 d . .
O6 O 0.2151(10) 0.4862(7) 0.1406(3) 0.023(2) Uani 1 d . .
O7 O 0.1362(10) 0.6272(7) 0.2556(4) 0.026(2) Uani 1 d . .
O8 O 0.4463(10) 0.4110(7) 0.2762(4) 0.024(2) Uani 1 d . .
O9 O -0.1684(10) 0.4029(7) 0.2149(4) 0.023(2) Uani 1 d . .
C1 C 0.2975(14) 0.2061(9) 0.1586(5) 0.016(2) Uani 1 d . .
C2 C 0.2121(14) 0.1773(9) 0.0885(4) 0.015(2) Uani 1 d . .
C3 C 0.3379(14) 0.1397(11) 0.0426(5) 0.025(3) Uani 1 d . .
H3 H 0.4715(14) 0.1227(11) 0.0569(5) 0.030 Uiso 1 calc R .
C4 C 0.2638(15) 0.1276(11) -0.0243(5) 0.027(2) Uani 1 d . .
H4 H 0.3480(15) 0.1035(11) -0.0551(5) 0.032 Uiso 1 calc R .
C5 C 1.0651(15) 0.3489(9) 0.4545(5) 0.019(2) Uani 1 d . .
C6 C 0.9384(15) 0.3137(10) 0.4991(5) 0.026(3) Uani 1 d . .
H6 H 0.8047(15) 0.2983(10) 0.4840(5) 0.031 Uiso 1 calc R .
C7 C 0.0083(15) 0.1992(10) 0.0664(5) 0.024(2) Uani 1 d . .
H7' H -0.0780(15) 0.2219(10) 0.0968(5) 0.028 Uiso 1 calc R .
C8 C 0.9897(16) 0.3541(10) 0.3801(5) 0.021(2) Uani 1 d . .
C9 C 0.6315(14) 0.0469(9) 0.3706(4) 0.016(2) Uani 1 d . .
C10 C 0.5622(15) 0.0227(10) 0.4381(4) 0.019(2) Uani 1 d . .
C11 C 0.3700(16) 0.0532(10) 0.4478(5) 0.028(3) Uani 1 d . .
C12 C 0.6909(15) -0.0306(11) 0.4899(5) 0.024(2) Uani 1 d . .
H7 H 0.0914(139) 0.6672(97) 0.2862(49) 0.016(29) Uiso 1 d . .
H9 H -0.2008(130) 0.4740(90) 0.2037(44) 0.000(24) Uiso 1 d . .
H11 H 0.2641(151) 0.1117(108) 0.4088(53) 0.039(31) Uiso 1 d . .
H12 H 0.8278 0.0000 0.4882 0.082(48) Uiso 1 d . .
H8 H 0.4961(152) 0.4522(101) 0.3072(52) 0.021(32) Uiso 1 d . .

loop_
_atom_type_symbol
_atom_type_description
_atom_type_scat_dispersion_real
_atom_type_scat_dispersion_imag
_atom_type_scat_source
C C 0.0033 0.0016 'International Tables Vol C Tables 4.2.6.8 and 6.1.1.4'
H H 0.0000 0.0000 'International Tables Vol C Tables 4.2.6.8 and 6.1.1.4'
O O 0.0106 0.0060 'International Tables Vol C Tables 4.2.6.8 and 6.1.1.4'
In In -0.7276 1.3100 'International Tables Vol C Tables 4.2.6.8 and 6.1.1.4'

loop_
_geom_angle_atom_site_label_1
_geom_angle_atom_site_label_2
_geom_angle_atom_site_label_3
_geom_angle
_geom_angle_site_symmetry_1
_geom_angle_site_symmetry_3
_geom_angle_publ_flag
O7 In1 O8 94.7(3) . . ?
O7 In1 O9 97.2(3) . . ?
O8 In1 O9 165.1(3) . . ?
O7 In1 O3 94.9(3) . . ?
O8 In1 O3 81.3(3) . . ?
O9 In1 O3 88.9(3) . . ?
O7 In1 O1 166.0(3) . . ?
O8 In1 O1 84.0(3) . . ?
O9 In1 O1 86.5(3) . . ?
O3 In1 O1 98.7(3) . . ?
O7 In1 O6 84.0(3) . . ?
O8 In1 O6 91.2(3) . . ?
O9 In1 O6 98.8(3) . . ?
O3 In1 O6 172.3(3) . . ?
O1 In1 O6 82.1(2) . . ?
O7 In2 O8 173.2(3) 2_645 . ?
O7 In2 O4 98.2(3) 2_645 . ?
O8 In2 O4 87.7(3) . . ?
O7 In2 O9 86.2(3) 2_645 1_655 ?
O8 In2 O9 90.4(3) . 1_655 ?
O4 In2 O9 91.7(3) . 1_655 ?
O7 In2 O2 84.8(3) 2_645 . ?
O8 In2 O2 89.5(3) . . ?
O4 In2 O2 175.0(2) . . ?
O9 In2 O2 92.4(3) 1_655 . ?
O7 In2 O5 89.0(3) 2_645 . ?
O8 In2 O5 95.3(3) . . ?
O4 In2 O5 80.3(3) . . ?
O9 In2 O5 170.0(3) 1_655 . ?
O2 In2 O5 95.8(3) . . ?
C1 O1 In1 124.6(6) . . ?
C1 O2 In2 126.8(6) . . ?
C8 O3 In1 142.8(6) 1_455 . ?
C8 O4 In2 129.1(6) . . ?
C9 O5 In2 125.4(6) . . ?
C9 O6 In1 125.4(6) 2_655 . ?
In2 O7 In1 128.3(3) 2_655 . ?
In2 O7 H7 97.4(69) 2_655 . ?
In1 O7 H7 128.6(70) . . ?
In2 O8 In1 133.5(4) . . ?
In2 O8 H8 103.2(75) . . ?
In1 O8 H8 121.3(75) . . ?
In1 O9 In2 123.6(3) . 1_455 ?
In1 O9 H9 99.9(66) . . ?
In2 O9 H9 126.1(65) 1_455 . ?
O2 C1 O1 124.4(8) . . ?
O2 C1 C2 117.5(8) . . ?
O1 C1 C2 118.0(8) . . ?
C3 C2 C7 119.5(8) . . ?
C3 C2 C1 119.5(8) . . ?
C7 C2 C1 120.7(8) . . ?
C4 C3 C2 119.9(9) . . ?
C4 C3 H3 120.0(6) . . ?
C2 C3 H3 120.0(5) . . ?
C3 C4 C5 120.1(9) . 4_465 ?
C3 C4 H4 120.0(6) . . ?
C5 C4 H4 120.0(6) 4_465 . ?
C6 C5 C4 120.8(9) . 4_666 ?
C6 C5 C8 119.9(9) . . ?
C4 C5 C8 119.2(9) 4_666 . ?
C5 C6 C7 120.4(9) . 4_666 ?
C5 C6 H6 119.8(6) . . ?
C7 C6 H6 119.8(6) 4_666 . ?
C6 C7 C2 119.3(9) 4_465 . ?
C6 C7 H7' 120.4(6) 4_465 . ?
C2 C7 H7' 120.4(5) . . ?
O3 C8 O4 126.5(9) 1_655 . ?
O3 C8 C5 116.8(9) 1_655 . ?
O4 C8 C5 116.6(8) . . ?
O5 C9 O6 125.8(8) . 2_645 ?
O5 C9 C10 118.2(8) . . ?
O6 C9 C10 115.9(8) 2_645 . ?
C11 C10 C12 119.7(9) . . ?
C11 C10 C9 120.0(9) . . ?
C12 C10 C9 120.3(9) . . ?
C10 C11 C12 119.2(10) . 3_656 ?
C10 C11 H11 122.2(50) . . ?
C12 C11 H11 118.0(50) 3_656 . ?
C10 C12 C11 121.1(9) . 3_656 ?
C10 C12 H12 110.4(10) . . ?
C11 C12 H12 118.5(10) 3_656 . ?

loop_
_geom_bond_atom_site_label_1
_geom_bond_atom_site_label_2
_geom_bond_distance
_geom_bond_site_symmetry_2
_geom_bond_publ_flag
In1 O7 2.058(7) . ?
In1 O8 2.095(7) . ?
In1 O9 2.124(7) . ?
In1 O3 2.156(6) . ?
In1 O1 2.183(6) . ?
In1 O6 2.193(6) . ?
In2 O7 2.088(7) 2_645 ?
In2 O8 2.099(7) . ?
In2 O4 2.164(6) . ?
In2 O9 2.174(7) 1_655 ?
In2 O2 2.192(6) . ?
In2 O5 2.215(6) . ?
O1 C1 1.280(11) . ?
O2 C1 1.262(11) . ?
O3 C8 1.248(11) 1_455 ?
O4 C8 1.260(12) . ?
O5 C9 1.258(11) . ?
O6 C9 1.259(11) 2_655 ?
O7 In2 2.088(7) 2_655 ?
O7 H7 0.83(10) . ?
O8 H8 0.79(10) . ?
O9 In2 2.174(7) 1_455 ?
O9 H9 0.79(9) . ?
C1 C2 1.484(12) . ?
C2 C3 1.394(13) . ?
C2 C7 1.412(13) . ?
C3 C4 1.380(13) . ?
C3 H3 0.93 . ?
C4 C5 1.379(13) 4_465 ?
C4 H4 0.93 . ?
C5 C6 1.372(13) . ?
C5 C4 1.379(13) 4_666 ?
C5 C8 1.519(13) . ?
C6 C7 1.383(14) 4_666 ?
C6 H6 0.93 . ?
C7 C6 1.383(14) 4_465 ?
C7 H7' 0.93 . ?
C8 O3 1.248(11) 1_655 ?
C9 O6 1.259(11) 2_645 ?
C9 C10 1.517(12) . ?
C10 C11 1.379(14) . ?
C10 C12 1.383(14) . ?
C11 C12 1.392(14) 3_656 ?
C11 H11 1.16(11) . ?
C12 C11 1.392(14) 3_656 ?
C12 H12 0.984(10) . ?
